data_7206431
loop_
_publ_author_name
'Lim, Jaebum'
'Miljani\'c, Ognjen \<S.'

_publ_section_title
;
 Crystal structures of 8-arylethynyl substituted guanosine derivatives:
 are hydrogen-bonded ribbons a surprise?
;
_journal_issue 17
_journal_name_full CrystEngComm
_journal_page_first 5309
_journal_paper_doi 10.1039/c1ce05618b
_journal_volume 13
_journal_year 2011
_chemical_absolute_configuration ad
_chemical_formula_moiety 'C23 H22 N6 O8, 2 C H Cl3'
_chemical_formula_sum 'C25 H24 Cl6 N6 O8'
_chemical_formula_weight 749.20
_chemical_name_systematic
;
?
;
_space_group_IT_number 19
_symmetry_cell_setting orthorhombic
_symmetry_space_group_name_Hall 'P 2ac 2ab'
_symmetry_space_group_name_H-M 'P 21 21 21'
_atom_sites_solution_hydrogens geom
_atom_sites_solution_primary direct
_atom_sites_solution_secondary difmap
_audit_creation_method SHELXL-97
_cell_angle_alpha 90.00
_cell_angle_beta 90.00
_cell_angle_gamma 90.00
_cell_formula_units_Z 4
_cell_length_a 9.754(1)
_cell_length_b 10.353(1)
_cell_length_c 31.859(3)
_cell_measurement_reflns_used 2884
_cell_measurement_temperature 223(2)
_cell_measurement_theta_max 23.64
_cell_measurement_theta_min 1.28
_cell_volume 3217.2(5)
_computing_cell_refinement 'SAINT v7.12A (Bruker-Nonius, 2004)'
_computing_data_collection 'APEX2 v1.0-27 (Bruker-Nonius, 2005)'
_computing_data_reduction 'SAINT v7.12A (Bruker-Nonius, 2004)'
_computing_structure_refinement 'SHELXL v6.12 (G.M. Sheldrick, 2001)'
_computing_structure_solution 'SHELXS v6.12 (G.M. Sheldrick, 2001)'
_diffrn_ambient_temperature 223(2)
_diffrn_detector_area_resol_mean 4K
_diffrn_measured_fraction_theta_full 0.993
_diffrn_measured_fraction_theta_max 0.993
_diffrn_measurement_device_type 'Bruker APEX II CCD'
_diffrn_measurement_method CCD
_diffrn_radiation_monochromator graphite
_diffrn_radiation_source 'fine-focus sealed tube'
_diffrn_radiation_type MoK\a
_diffrn_radiation_wavelength 0.71073
_diffrn_reflns_av_R_equivalents 0.0794
_diffrn_reflns_av_sigmaI/netI 0.0706
_diffrn_reflns_limit_h_max 11
_diffrn_reflns_limit_h_min -10
_diffrn_reflns_limit_k_max 11
_diffrn_reflns_limit_k_min 0
_diffrn_reflns_limit_l_max 35
_diffrn_reflns_limit_l_min 0
_diffrn_reflns_number 13581
_diffrn_reflns_theta_full 23.64
_diffrn_reflns_theta_max 23.64
_diffrn_reflns_theta_min 1.28
_diffrn_standards_decay_% 0.0
_exptl_absorpt_coefficient_mu 0.590
_exptl_absorpt_correction_T_max 0.9957
_exptl_absorpt_correction_T_min 0.7244
_exptl_absorpt_correction_type empirical
_exptl_absorpt_process_details 'SHELXS v6.12'
_exptl_crystal_colour Colorless
_exptl_crystal_density_diffrn 1.547
_exptl_crystal_density_method 'not measured'
_exptl_crystal_description 'flat column'
_exptl_crystal_F_000 1528
_exptl_crystal_size_max 0.45
_exptl_crystal_size_mid 0.20
_exptl_crystal_size_min 0.05
_refine_diff_density_max 0.435
_refine_diff_density_min -0.410
_refine_diff_density_rms 0.098
_refine_ls_abs_structure_details 'Flack H D (1983), Acta Cryst. A39, 876-881'
_refine_ls_abs_structure_Flack 0.09(15)
_refine_ls_extinction_method none
_refine_ls_goodness_of_fit_ref 1.218
_refine_ls_hydrogen_treatment noref
_refine_ls_matrix_type full
_refine_ls_number_parameters 415
_refine_ls_number_reflns 4782
_refine_ls_number_restraints 0
_refine_ls_restrained_S_all 1.218
_refine_ls_R_factor_all 0.1195
_refine_ls_R_factor_gt 0.0578
_refine_ls_shift/su_max 0.003
_refine_ls_shift/su_mean 0.001
_refine_ls_structure_factor_coef Fsqd
_refine_ls_weighting_details 'calc w=1/[\s^2^(Fo^2^)+(0.0343P)^2^+10.0201P] where P=(Fo^2^+2Fc^2^)/3'
_refine_ls_weighting_scheme calc
_refine_ls_wR_factor_gt 0.1242
_refine_ls_wR_factor_ref 0.1686
_reflns_number_gt 2814
_reflns_number_total 4782
_reflns_threshold_expression >4sigma(I)
_cod_data_source_file c1ce05618b.txt
_cod_data_source_block k1230
_cod_depositor_comments
;
The following automatic conversions were performed:

'_symmetry_cell_setting' value 'Orthorhombic' changed to
'orthorhombic' according to
/home/saulius/struct/CIF-dictionaries/cif_core.dic dictionary named
'cif_core.dic' version 2.4.1 from
2010-06-29.

'_exptl_absorpt_correction_type' value 'Empirical'
changed to 'empirical' according to
/home/saulius/struct/CIF-dictionaries/cif_core.dic dictionary named
'cif_core.dic' version 2.4.1 from 2010-06-29.

Automatic conversion script
Id: cif_fix_values 1715 2011-07-08 13:25:40Z adriana 
;
_cod_original_cell_volume 3217.4(6)
_cod_original_sg_symbol_H-M P2(1)2(1)2(1)
_cod_database_code 7206431

loop_
_symmetry_equiv_pos_as_xyz
'x, y, z'
'-x+1/2, -y, z+1/2'
'-x, y+1/2, -z+1/2'
'x+1/2, -y+1/2, -z'

loop_
_atom_site_label
_atom_site_type_symbol
_atom_site_fract_x
_atom_site_fract_y
_atom_site_fract_z
_atom_site_U_iso_or_equiv
_atom_site_adp_type
_atom_site_occupancy
_atom_site_symmetry_multiplicity
_atom_site_calc_flag
_atom_site_refinement_flags
_atom_site_disorder_assembly
_atom_site_disorder_group
O1 O 0.4570(5) 0.4206(5) 0.66694(14) 0.0251(12) Uani 1 1 d . . .
O2 O 0.4238(5) 0.4547(5) 0.56850(14) 0.0244(11) Uani 1 1 d . . .
O3 O 0.3852(6) 0.6261(6) 0.52708(16) 0.0458(15) Uani 1 1 d . . .
O4 O 0.6014(5) 0.6396(4) 0.59312(14) 0.0266(12) Uani 1 1 d . . .
O5 O 0.5126(6) 0.8376(5) 0.59907(19) 0.0455(16) Uani 1 1 d . . .
O6 O 0.6209(5) 0.6102(5) 0.71164(15) 0.0335(13) Uani 1 1 d . . .
O7 O 0.7263(6) 0.7721(6) 0.67799(19) 0.0493(17) Uani 1 1 d . . .
O8 O -0.0944(5) 0.5962(5) 0.75659(15) 0.0306(12) Uani 1 1 d . . .
N1 N 0.2209(5) 0.4481(5) 0.66160(17) 0.0188(13) Uani 1 1 d . . .
N2 N 0.2506(6) 0.6707(5) 0.68466(18) 0.0235(14) Uani 1 1 d . . .
N3 N 0.0772(6) 0.7287(6) 0.73388(18) 0.0234(14) Uani 1 1 d . . .
H3N H 0.0467 0.7897 0.7502 0.028 Uiso 1 1 calc R . .
N4 N 0.0333(5) 0.3947(5) 0.69887(17) 0.0222(14) Uani 1 1 d . . .
N5 N 0.2457(6) 0.8733(6) 0.71438(19) 0.0292(15) Uani 1 1 d . . .
H5A H 0.3196 0.8939 0.7007 0.035 Uiso 1 1 calc R . .
H5B H 0.2071 0.9293 0.7310 0.035 Uiso 1 1 calc R . .
N6 N 0.0808(7) -0.2520(6) 0.5868(2) 0.0385(17) Uani 1 1 d . . .
C1 C 0.3463(7) 0.4251(7) 0.6380(2) 0.0231(17) Uani 1 1 d . . .
H1 H 0.3390 0.3402 0.6238 0.028 Uiso 1 1 calc R . .
C2 C 0.3818(7) 0.5289(7) 0.6047(2) 0.0211(16) Uani 1 1 d . . .
H2 H 0.3056 0.5894 0.5988 0.025 Uiso 1 1 calc R . .
C3 C 0.5079(6) 0.5940(7) 0.62406(19) 0.0178(15) Uani 1 1 d . . .
H3 H 0.4804 0.6646 0.6433 0.021 Uiso 1 1 calc R . .
C4 C 0.5731(7) 0.4826(7) 0.6484(2) 0.0237(17) Uani 1 1 d . . .
H4 H 0.6169 0.4225 0.6283 0.028 Uiso 1 1 calc R . .
C5 C 0.4197(8) 0.5167(9) 0.5315(2) 0.0319(19) Uani 1 1 d . . .
C6 C 0.4684(10) 0.4290(9) 0.4969(3) 0.052(3) Uani 1 1 d . . .
H6A H 0.4920 0.4802 0.4725 0.078 Uiso 1 1 calc R . .
H6B H 0.3961 0.3686 0.4897 0.078 Uiso 1 1 calc R . .
H6C H 0.5485 0.3816 0.5063 0.078 Uiso 1 1 calc R . .
C7 C 0.5912(8) 0.7659(8) 0.5820(2) 0.0325(19) Uani 1 1 d . . .
C8 C 0.6861(10) 0.7986(9) 0.5471(3) 0.051(3) Uani 1 1 d . . .
H8A H 0.7119 0.8889 0.5490 0.077 Uiso 1 1 calc R . .
H8B H 0.6408 0.7831 0.5204 0.077 Uiso 1 1 calc R . .
H8C H 0.7676 0.7452 0.5490 0.077 Uiso 1 1 calc R . .
C9 C 0.6753(7) 0.5184(8) 0.6818(2) 0.0287(18) Uani 1 1 d . . .
H9A H 0.7035 0.4401 0.6968 0.034 Uiso 1 1 calc R . .
H9B H 0.7569 0.5553 0.6684 0.034 Uiso 1 1 calc R . .
C10 C 0.6608(8) 0.7339(9) 0.7076(3) 0.036(2) Uani 1 1 d . . .
C11 C 0.6148(10) 0.8133(8) 0.7433(3) 0.050(2) Uani 1 1 d . . .
H11A H 0.6305 0.9038 0.7371 0.075 Uiso 1 1 calc R . .
H11B H 0.6657 0.7894 0.7683 0.075 Uiso 1 1 calc R . .
H11C H 0.5177 0.7991 0.7481 0.075 Uiso 1 1 calc R . .
C12 C 0.1864(7) 0.5561(6) 0.6848(2) 0.0199(16) Uani 1 1 d . . .
C13 C 0.1912(7) 0.7552(7) 0.7100(2) 0.0214(16) Uani 1 1 d . . .
C14 C 0.0075(7) 0.6125(7) 0.7340(2) 0.0199(16) Uani 1 1 d . . .
C15 C 0.0694(7) 0.5206(7) 0.7067(2) 0.0213(16) Uani 1 1 d . . .
C16 C 0.1251(7) 0.3529(7) 0.6720(2) 0.0212(15) Uani 1 1 d . . .
C17 C 0.1265(7) 0.2273(7) 0.6535(2) 0.0250(17) Uani 1 1 d . . .
C18 C 0.1174(8) 0.1205(7) 0.6394(2) 0.0262(17) Uani 1 1 d . . .
C19 C 0.1064(7) -0.0045(7) 0.6218(2) 0.0247(17) Uani 1 1 d . . .
C20 C 0.0016(7) -0.0887(7) 0.6343(2) 0.0298(19) Uani 1 1 d . . .
H20 H -0.0626 -0.0638 0.6547 0.036 Uiso 1 1 calc R . .
C21 C -0.0050(9) -0.2087(8) 0.6158(3) 0.041(2) Uani 1 1 d . . .
H21 H -0.0759 -0.2642 0.6244 0.050 Uiso 1 1 calc R . .
C22 C 0.1806(8) -0.1731(8) 0.5752(3) 0.035(2) Uani 1 1 d . . .
H22 H 0.2430 -0.2018 0.5548 0.042 Uiso 1 1 calc R . .
C23 C 0.1977(8) -0.0489(8) 0.5920(2) 0.033(2) Uani 1 1 d . . .
H23 H 0.2705 0.0037 0.5830 0.040 Uiso 1 1 calc R . .
C24 C 0.4860(3) 1.0210(4) 0.45358(11) 0.047(2) Uiso 0.70 1 d PG A 1
H24 H 0.5221 0.9331 0.4484 0.056 Uiso 0.70 1 d PG A 1
Cl1 Cl 0.4023(4) 1.0732(5) 0.40844(10) 0.0857(15) Uani 0.70 1 d PG A 1
Cl2 Cl 0.6234(3) 1.1218(6) 0.46541(16) 0.0756(17) Uani 0.70 1 d PG A 1
Cl3 Cl 0.3720(5) 1.0134(6) 0.49550(10) 0.103(2) Uani 0.70 1 d PG A 1
C25 C 0.6369(9) 1.0733(11) 0.6487(3) 0.048(3) Uiso 0.50 1 d PG B 1
H25 H 0.6546 0.9792 0.6479 0.058 Uiso 0.50 1 d PG B 1
Cl4 Cl 0.4635(9) 1.097(2) 0.6587(3) 0.052(2) Uani 0.50 1 d PG B 1
Cl5 Cl 0.6821(7) 1.1381(9) 0.6002(2) 0.075(2) Uani 0.50 1 d PG B 1
Cl6 Cl 0.7358(13) 1.140(2) 0.6885(3) 0.082(5) Uani 0.50 1 d PG B 1
C24' C 0.4819(11) 1.0377(12) 0.4547(4) 0.047(2) Uiso 0.30 1 d PG C 2
H24' H 0.5110 0.9536 0.4430 0.056 Uiso 0.30 1 d PG C 2
Cl1' Cl 0.4361(15) 1.0147(19) 0.5069(4) 0.122 Uiso 0.30 1 d PG C 2
Cl2' Cl 0.3428(12) 1.0934(17) 0.4256(4) 0.126 Uiso 0.30 1 d PG C 2
Cl3' Cl 0.6190(13) 1.145(2) 0.4511(5) 0.095(6) Uiso 0.30 1 d PG C 2
C25' C 0.6246(9) 1.0840(12) 0.6433(3) 0.048(3) Uiso 0.50 1 d PG D 2
H25' H 0.6509 0.9925 0.6394 0.058 Uiso 0.50 1 d PG D 2
Cl4' Cl 0.4712(11) 1.089(2) 0.6711(4) 0.087(5) Uani 0.50 1 d PG D 2
Cl5' Cl 0.6054(8) 1.1545(9) 0.5941(3) 0.0837(18) Uani 0.50 1 d PG D 2
Cl6' Cl 0.7540(13) 1.161(2) 0.6716(3) 0.079(3) Uani 0.50 1 d PG D 2

loop_
_atom_site_aniso_label
_atom_site_aniso_U_11
_atom_site_aniso_U_22
_atom_site_aniso_U_33
_atom_site_aniso_U_23
_atom_site_aniso_U_13
_atom_site_aniso_U_12
O1 0.017(3) 0.034(3) 0.024(3) 0.005(2) 0.001(2) -0.003(2)
O2 0.025(3) 0.030(3) 0.018(3) -0.006(2) 0.001(2) -0.001(2)
O3 0.060(4) 0.049(4) 0.029(3) 0.001(3) -0.002(3) 0.015(3)
O4 0.023(3) 0.028(3) 0.029(3) 0.004(2) 0.010(2) -0.002(2)
O5 0.048(4) 0.031(3) 0.058(4) 0.002(3) 0.014(3) 0.003(3)
O6 0.027(3) 0.050(4) 0.023(3) -0.007(3) 0.000(2) 0.000(3)
O7 0.053(4) 0.048(4) 0.047(4) -0.005(3) 0.014(3) -0.016(3)
O8 0.021(3) 0.035(3) 0.035(3) -0.006(3) 0.012(2) 0.001(2)
N1 0.015(3) 0.021(3) 0.020(3) -0.004(3) 0.004(3) -0.002(2)
N2 0.018(3) 0.024(3) 0.028(3) -0.004(3) 0.005(3) -0.004(3)
N3 0.015(3) 0.026(3) 0.030(3) -0.006(3) 0.005(3) 0.000(3)
N4 0.012(3) 0.019(3) 0.036(4) -0.003(3) 0.000(3) -0.002(3)
N5 0.022(3) 0.025(4) 0.040(4) -0.007(3) 0.012(3) -0.002(3)
N6 0.041(4) 0.023(4) 0.051(4) -0.012(3) -0.002(4) 0.002(4)
C1 0.017(4) 0.026(4) 0.026(4) -0.002(3) 0.004(3) 0.002(3)
C2 0.018(4) 0.024(4) 0.022(4) -0.002(3) 0.001(3) 0.002(3)
C3 0.007(3) 0.032(4) 0.014(3) -0.001(3) 0.000(3) -0.006(3)
C4 0.011(4) 0.033(4) 0.027(4) 0.001(3) -0.001(3) 0.001(3)
C5 0.024(5) 0.051(6) 0.021(4) -0.009(4) 0.001(3) -0.001(4)
C6 0.066(7) 0.058(7) 0.033(5) -0.013(5) 0.006(5) 0.006(5)
C7 0.025(5) 0.033(5) 0.040(5) 0.004(4) -0.002(4) -0.009(4)
C8 0.057(6) 0.052(6) 0.044(6) 0.015(5) 0.012(5) -0.011(5)
C9 0.015(4) 0.036(4) 0.035(5) 0.001(4) 0.001(3) 0.001(3)
C10 0.016(4) 0.047(6) 0.044(5) -0.003(5) -0.010(4) -0.002(4)
C11 0.051(6) 0.054(6) 0.045(5) -0.022(5) -0.008(5) 0.000(5)
C12 0.016(4) 0.022(4) 0.022(4) -0.004(3) 0.003(3) 0.003(3)
C13 0.015(4) 0.023(4) 0.027(4) -0.002(4) -0.001(3) 0.003(3)
C14 0.010(4) 0.027(4) 0.022(4) -0.001(3) 0.001(3) -0.001(3)
C15 0.010(4) 0.028(4) 0.026(4) -0.001(3) -0.001(3) 0.000(3)
C16 0.009 0.025(4) 0.029(4) 0.001(3) 0.001(3) -0.001(3)
C17 0.014(4) 0.033(5) 0.028(4) -0.001(4) 0.000(3) -0.001(3)
C18 0.029(4) 0.021(4) 0.029(4) -0.003(4) 0.001(3) 0.000(3)
C19 0.011(4) 0.032(4) 0.031(4) -0.009(3) -0.004(3) 0.003(3)
C20 0.018(4) 0.030(5) 0.042(5) -0.006(4) -0.001(3) -0.002(4)
C21 0.031(5) 0.033(5) 0.060(6) -0.004(5) 0.007(5) -0.007(4)
C22 0.032(5) 0.036(5) 0.037(5) -0.009(4) 0.000(4) 0.010(4)
C23 0.028(5) 0.034(5) 0.037(5) -0.007(4) 0.005(4) 0.001(4)
Cl1 0.057(3) 0.134(4) 0.066(3) 0.032(3) -0.018(2) -0.018(3)
Cl2 0.025(2) 0.078(4) 0.123(5) -0.018(4) -0.009(2) 0.0071(19)
Cl3 0.111(4) 0.134(4) 0.062(3) -0.009(3) 0.042(3) -0.048(4)
Cl4 0.029 0.040(6) 0.087(5) -0.006(5) -0.010(3) 0.001(3)
Cl5 0.089(5) 0.058(4) 0.076(5) 0.003(4) 0.024(5) -0.008(5)
Cl6 0.060(6) 0.077(11) 0.107(7) -0.049(9) -0.037(6) 0.014(5)
Cl4' 0.059(4) 0.045(5) 0.156(12) 0.011(10) 0.049(7) 0.001(6)
Cl5' 0.124 0.047(4) 0.080(4) 0.009(3) -0.016(6) -0.010(6)
Cl6' 0.043(4) 0.056(5) 0.138(9) -0.032(10) -0.033(6) 0.005(4)

loop_
_atom_type_symbol
_atom_type_description
_atom_type_scat_dispersion_real
_atom_type_scat_dispersion_imag
_atom_type_scat_source
C C 0.0033 0.0016 'International Tables Vol C Tables 4.2.6.8 and 6.1.1.4'
H H 0.0000 0.0000 'International Tables Vol C Tables 4.2.6.8 and 6.1.1.4'
N N 0.0061 0.0033 'International Tables Vol C Tables 4.2.6.8 and 6.1.1.4'
O O 0.0106 0.0060 'International Tables Vol C Tables 4.2.6.8 and 6.1.1.4'
Cl Cl 0.1484 0.1585 'International Tables Vol C Tables 4.2.6.8 and 6.1.1.4'

loop_
_geom_angle_atom_site_label_1
_geom_angle_atom_site_label_2
_geom_angle_atom_site_label_3
_geom_angle
C1 O1 C4 108.5(5)
C5 O2 C2 116.0(6)
C7 O4 C3 116.9(6)
C10 O6 C9 117.2(6)
C12 N1 C16 106.3(5)
C12 N1 C1 127.8(6)
C16 N1 C1 124.7(6)
C13 N2 C12 112.2(6)
C14 N3 C13 125.0(6)
C16 N4 C15 104.9(6)
C22 N6 C21 116.8(7)
O1 C1 N1 107.9(5)
O1 C1 C2 107.3(5)
N1 C1 C2 115.4(6)
O2 C2 C3 109.2(5)
O2 C2 C1 104.0(5)
C3 C2 C1 102.0(5)
O4 C3 C2 112.4(5)
O4 C3 C4 109.5(5)
C2 C3 C4 101.9(6)
O1 C4 C9 110.0(6)
O1 C4 C3 102.7(5)
C9 C4 C3 116.6(6)
O3 C5 O2 124.5(7)
O3 C5 C6 125.3(7)
O2 C5 C6 110.2(7)
O5 C7 O4 121.7(7)
O5 C7 C8 126.6(8)
O4 C7 C8 111.6(7)
O6 C9 C4 112.6(6)
O7 C10 O6 122.6(8)
O7 C10 C11 125.7(8)
O6 C10 C11 111.7(7)
N2 C12 N1 126.8(6)
N2 C12 C15 128.4(6)
N1 C12 C15 104.8(6)
N2 C13 N5 119.6(6)
N2 C13 N3 124.0(7)
N5 C13 N3 116.4(6)
O8 C14 N3 121.0(6)
O8 C14 C15 127.2(7)
N3 C14 C15 111.8(6)
N4 C15 C12 111.9(6)
N4 C15 C14 129.5(6)
C12 C15 C14 118.6(6)
N4 C16 N1 112.2(6)
N4 C16 C17 125.2(6)
N1 C16 C17 122.6(6)
C18 C17 C16 174.8(8)
C17 C18 C19 178.8(8)
C23 C19 C20 117.3(7)
C23 C19 C18 121.9(7)
C20 C19 C18 120.8(7)
C21 C20 C19 118.3(7)
N6 C21 C20 125.0(8)
N6 C22 C23 123.2(8)
C19 C23 C22 119.3(8)
Cl3 C24 Cl2 110.7
Cl3 C24 Cl1 110.4
Cl2 C24 Cl1 110.7
Cl4 C25 Cl6 110.4
Cl4 C25 Cl5 110.7
Cl6 C25 Cl5 110.7
Cl1' C24' Cl3' 110.4
Cl1' C24' Cl2' 110.7
Cl3' C24' Cl2' 110.7
Cl6' C25' Cl4' 110.4
Cl6' C25' Cl5' 110.7
Cl4' C25' Cl5' 110.7

loop_
_geom_bond_atom_site_label_1
_geom_bond_atom_site_label_2
_geom_bond_distance
O1 C1 1.422(8)
O1 C4 1.430(8)
O2 C5 1.343(9)
O2 C2 1.444(8)
O3 C5 1.190(9)
O4 C7 1.358(9)
O4 C3 1.423(7)
O5 C7 1.198(9)
O6 C10 1.345(10)
O6 C9 1.446(9)
O7 C10 1.207(9)
O8 C14 1.239(8)
N1 C12 1.383(8)
N1 C16 1.398(8)
N1 C1 1.456(8)
N2 C13 1.324(9)
N2 C12 1.342(9)
N3 C14 1.381(9)
N3 C13 1.376(9)
N4 C16 1.313(8)
N4 C15 1.373(9)
N5 C13 1.340(9)
N6 C22 1.323(10)
N6 C21 1.324(10)
C1 C2 1.550(9)
C2 C3 1.532(9)
C3 C4 1.528(9)
C4 C9 1.505(10)
C5 C6 1.505(10)
C7 C8 1.487(11)
C10 C11 1.473(11)
C12 C15 1.386(9)
C14 C15 1.424(9)
C16 C17 1.427(10)
C17 C18 1.197(10)
C18 C19 1.415(10)
C19 C23 1.381(10)
C19 C20 1.401(10)
C20 C21 1.376(11)
C22 C23 1.403(11)
C24 Cl3 1.7399
C24 Cl2 1.7399
C24 Cl1 1.7402
C25 Cl4 1.7399
C25 Cl6 1.7400
C25 Cl5 1.7406
C24' Cl1' 1.7397
C24' Cl3' 1.7399
C24' Cl2' 1.7403
C25' Cl6' 1.7399
C25' Cl4' 1.7399
C25' Cl5' 1.7403

loop_
_geom_hbond_atom_site_label_D
_geom_hbond_atom_site_label_H
_geom_hbond_atom_site_label_A
_geom_hbond_distance_DH
_geom_hbond_distance_HA
_geom_hbond_distance_DA
_geom_hbond_angle_DHA
_geom_hbond_site_symmetry_A
N3 H3N N4 0.87 2.10 2.951(8) 164.2 3_556
N5 H5A Cl4 0.87 2.86 3.611(14) 145.3 .
N5 H5A Cl4' 0.87 2.67 3.422(16) 145.2 .
N5 H5B O8 0.87 2.09 2.891(8) 153.5 3_556

loop_
_geom_torsion_atom_site_label_1
_geom_torsion_atom_site_label_2
_geom_torsion_atom_site_label_3
_geom_torsion_atom_site_label_4
_geom_torsion
C4 O1 C1 N1 -141.7(6)
C4 O1 C1 C2 -16.7(7)
C12 N1 C1 O1 64.4(8)
C16 N1 C1 O1 -101.5(7)
C12 N1 C1 C2 -55.6(9)
C16 N1 C1 C2 138.5(6)
C5 O2 C2 C3 -91.6(7)
C5 O2 C2 C1 160.1(6)
O1 C1 C2 O2 103.3(6)
N1 C1 C2 O2 -136.3(6)
O1 C1 C2 C3 -10.2(7)
N1 C1 C2 C3 110.1(6)
C7 O4 C3 C2 96.1(7)
C7 O4 C3 C4 -151.4(6)
O2 C2 C3 O4 38.5(8)
C1 C2 C3 O4 148.1(5)
O2 C2 C3 C4 -78.6(6)
C1 C2 C3 C4 31.0(6)
C1 O1 C4 C9 161.7(6)
C1 O1 C4 C3 36.9(7)
O4 C3 C4 O1 -161.0(5)
C2 C3 C4 O1 -41.9(6)
O4 C3 C4 C9 78.6(7)
C2 C3 C4 C9 -162.2(6)
C2 O2 C5 O3 0.4(11)
C2 O2 C5 C6 178.9(6)
C3 O4 C7 O5 4.2(10)
C3 O4 C7 C8 -175.2(6)
C10 O6 C9 C4 -102.9(7)
O1 C4 C9 O6 -62.6(8)
C3 C4 C9 O6 53.7(8)
C9 O6 C10 O7 8.4(11)
C9 O6 C10 C11 -171.7(6)
C13 N2 C12 N1 179.1(6)
C13 N2 C12 C15 1.7(11)
C16 N1 C12 N2 -179.8(7)
C1 N1 C12 N2 12.2(11)
C16 N1 C12 C15 -1.9(7)
C1 N1 C12 C15 -169.8(6)
C12 N2 C13 N5 177.9(6)
C12 N2 C13 N3 0.3(10)
C14 N3 C13 N2 -1.7(11)
C14 N3 C13 N5 -179.4(6)
C13 N3 C14 O8 179.9(6)
C13 N3 C14 C15 1.1(9)
C16 N4 C15 C12 -1.0(8)
C16 N4 C15 C14 -178.8(7)
N2 C12 C15 N4 179.7(7)
N1 C12 C15 N4 1.9(8)
N2 C12 C15 C14 -2.2(11)
N1 C12 C15 C14 179.9(6)
O8 C14 C15 N4 -0.4(12)
N3 C14 C15 N4 178.3(6)
O8 C14 C15 C12 -178.0(6)
N3 C14 C15 C12 0.7(9)
C15 N4 C16 N1 -0.3(7)
C15 N4 C16 C17 -177.7(7)
C12 N1 C16 N4 1.4(8)
C1 N1 C16 N4 169.8(6)
C12 N1 C16 C17 179.0(6)
C1 N1 C16 C17 -12.6(10)
C23 C19 C20 C21 -0.9(11)
C18 C19 C20 C21 179.4(7)
C22 N6 C21 C20 0.5(12)
C19 C20 C21 N6 0.1(13)
C21 N6 C22 C23 -0.3(12)
C20 C19 C23 C22 1.1(11)
C18 C19 C23 C22 -179.2(7)
N6 C22 C23 C19 -0.5(12)
